data_4512233
loop_
_publ_author_name
'Li, Bo'
'Dong, Ming-Ming'
'Fan, Hui-Tao'
'Feng, Chao-Qiang'
'Zang, Shuang-Quan'
'Wang, Li-Ya'

_publ_section_title
;
 Halogen&#x00B7;&#x00B7;&#x00B7;Halogen Interactions in the Assembly of
 High-Dimensional Supramolecular Coordination Polymers Based on
 3,5-Diiodobenzoic Acid
;
_journal_issue 12
_journal_name_full 'Crystal Growth &amp; Design'
_journal_page_first 6325
_journal_paper_doi 10.1021/cg501073e
_journal_volume 14
_journal_year 2014
_chemical_formula_moiety 'C7 H4 I2 O2'
_chemical_formula_sum 'C7 H4 I2 O2'
_chemical_formula_weight 373.90
_chemical_name_systematic
; 
 ? 
;
_space_group_IT_number 14
_symmetry_cell_setting monoclinic
_symmetry_space_group_name_Hall '-P 2ybc'
_symmetry_space_group_name_H-M 'P 1 21/c 1'
_atom_sites_solution_hydrogens geom
_atom_sites_solution_primary direct
_atom_sites_solution_secondary difmap
_audit_creation_method SHELXL-97
_cell_angle_alpha 90.00
_cell_angle_beta 92.303(3)
_cell_angle_gamma 90.00
_cell_formula_units_Z 4
_cell_length_a 4.2208(2)
_cell_length_b 14.6043(6)
_cell_length_c 14.9230(5)
_cell_measurement_reflns_used 1196
_cell_measurement_temperature 293(2)
_cell_measurement_theta_max 29.1428
_cell_measurement_theta_min 3.0616
_cell_volume 919.14(7)
_computing_cell_refinement 'APEX 2'
_computing_data_collection 'APEX 2(Bruker, 2009)'
_computing_data_reduction 'SAINT(Bruker, 2009)'
_computing_molecular_graphics 'SHELXTL(Bruker, 2009)'
_computing_publication_material SHELXTL
_computing_structure_refinement 'SHELXL-97 (Sheldrick, 1997)'
_computing_structure_solution 'SHELXS-97 (Sheldrick, 1990)'
_diffrn_ambient_temperature 293(2)
_diffrn_measured_fraction_theta_full 0.998
_diffrn_measured_fraction_theta_max 0.998
_diffrn_measurement_device_type 'Bruker Smart APEX II CCD area detector'
_diffrn_measurement_method 'phi and omega scans'
_diffrn_radiation_monochromator graphite
_diffrn_radiation_source 'fine-focus sealed tube'
_diffrn_radiation_type MoK\a
_diffrn_radiation_wavelength 0.71073
_diffrn_reflns_av_R_equivalents 0.0253
_diffrn_reflns_av_sigmaI/netI 0.0425
_diffrn_reflns_limit_h_max 4
_diffrn_reflns_limit_h_min -5
_diffrn_reflns_limit_k_max 15
_diffrn_reflns_limit_k_min -17
_diffrn_reflns_limit_l_max 17
_diffrn_reflns_limit_l_min -11
_diffrn_reflns_number 3016
_diffrn_reflns_theta_full 24.98
_diffrn_reflns_theta_max 24.98
_diffrn_reflns_theta_min 3.07
_exptl_absorpt_coefficient_mu 6.792
_exptl_absorpt_correction_T_max 0.3585
_exptl_absorpt_correction_T_min 0.3296
_exptl_absorpt_correction_type multi-scan
_exptl_absorpt_process_details 'SADABS(Bruker, 2009)'
_exptl_crystal_colour yellow
_exptl_crystal_density_diffrn 2.702
_exptl_crystal_density_method 'not measured'
_exptl_crystal_description rectangular
_exptl_crystal_F_000 672
_exptl_crystal_size_max 0.21
_exptl_crystal_size_mid 0.20
_exptl_crystal_size_min 0.19
_refine_diff_density_max 0.554
_refine_diff_density_min -0.892
_refine_diff_density_rms 0.196
_refine_ls_extinction_method none
_refine_ls_goodness_of_fit_ref 1.054
_refine_ls_hydrogen_treatment constr
_refine_ls_matrix_type full
_refine_ls_number_parameters 101
_refine_ls_number_reflns 1597
_refine_ls_number_restraints 0
_refine_ls_restrained_S_all 1.054
_refine_ls_R_factor_all 0.0383
_refine_ls_R_factor_gt 0.0309
_refine_ls_shift/su_max 0.001
_refine_ls_shift/su_mean 0.000
_refine_ls_structure_factor_coef Fsqd
_refine_ls_weighting_details 'calc w=1/[\s^2^(Fo^2^)+(0.0297P)^2^+0.0000P] where P=(Fo^2^+2Fc^2^)/3'
_refine_ls_weighting_scheme calc
_refine_ls_wR_factor_gt 0.0691
_refine_ls_wR_factor_ref 0.0726
_reflns_number_gt 1374
_reflns_number_total 1597
_reflns_threshold_expression >2sigma(I)
_cod_data_source_file cg501073e_si_002.cif
_cod_data_source_block ligand
_cod_depositor_comments 'Adding full bibliography for 4512233--4512241.cif.'
_cod_original_sg_symbol_H-M 'P 21/c'
_cod_database_code 4512233

loop_
_symmetry_equiv_pos_as_xyz
'x, y, z'
'-x, y+1/2, -z+1/2'
'-x, -y, -z'
'x, -y-1/2, z-1/2'

loop_
_atom_site_label
_atom_site_type_symbol
_atom_site_fract_x
_atom_site_fract_y
_atom_site_fract_z
_atom_site_U_iso_or_equiv
_atom_site_adp_type
_atom_site_occupancy
_atom_site_symmetry_multiplicity
_atom_site_calc_flag
_atom_site_refinement_flags
I2 I 0.30665(10) 0.92150(3) 1.14513(3) 0.04260(17) Uani 1 1 d .
I1 I 0.13146(9) 0.85047(3) 0.75127(3) 0.03767(17) Uani 1 1 d .
C6 C 0.2651(13) 0.8648(4) 0.9505(4) 0.0315(15) Uani 1 1 d .
H6 H 0.1527 0.9193 0.9437 0.038 Uiso 1 1 calc R
C5 C 0.3870(13) 0.8374(4) 1.0345(4) 0.0282(14) Uani 1 1 d .
O1 O 0.8055(14) 0.5661(4) 0.9104(3) 0.0645(17) Uani 1 1 d .
H1 H 0.9212 0.5219 0.9207 0.097 Uiso 1 1 calc R
C2 C 0.4826(13) 0.7286(5) 0.8862(4) 0.0321(15) Uani 1 1 d .
H2 H 0.5164 0.6924 0.8363 0.039 Uiso 1 1 calc R
C3 C 0.6007(13) 0.7023(4) 0.9715(4) 0.0280(14) Uani 1 1 d .
C7 C 0.7769(14) 0.6132(5) 0.9837(4) 0.0339(15) Uani 1 1 d .
O2 O 0.8852(11) 0.5888(3) 1.0558(3) 0.0489(13) Uani 1 1 d .
C4 C 0.5528(12) 0.7570(4) 1.0456(4) 0.0274(14) Uani 1 1 d .
H4 H 0.6318 0.7395 1.1021 0.033 Uiso 1 1 calc R
C1 C 0.3152(13) 0.8094(4) 0.8780(4) 0.0267(14) Uani 1 1 d .

loop_
_atom_site_aniso_label
_atom_site_aniso_U_11
_atom_site_aniso_U_22
_atom_site_aniso_U_33
_atom_site_aniso_U_23
_atom_site_aniso_U_13
_atom_site_aniso_U_12
I2 0.0579(3) 0.0359(3) 0.0342(3) -0.0058(2) 0.0040(2) 0.0132(2)
I1 0.0442(3) 0.0409(3) 0.0272(2) 0.0036(2) -0.00684(19) 0.0093(2)
C6 0.030(3) 0.030(4) 0.035(4) 0.007(3) 0.006(3) 0.005(3)
C5 0.028(3) 0.028(4) 0.028(3) -0.004(3) -0.004(3) 0.006(3)
O1 0.112(5) 0.047(4) 0.034(3) -0.011(3) -0.013(3) 0.044(3)
C2 0.038(3) 0.031(4) 0.028(3) 0.000(3) -0.006(3) -0.003(3)
C3 0.034(3) 0.024(4) 0.025(3) 0.001(3) -0.001(3) 0.005(3)
C7 0.041(4) 0.029(4) 0.032(4) -0.005(3) -0.005(3) 0.007(3)
O2 0.079(3) 0.035(3) 0.031(3) 0.000(2) -0.013(2) 0.026(3)
C4 0.031(3) 0.028(4) 0.023(3) 0.003(3) -0.004(2) 0.007(3)
C1 0.028(3) 0.028(4) 0.024(3) 0.003(3) -0.007(2) 0.000(3)

loop_
_atom_type_symbol
_atom_type_description
_atom_type_scat_dispersion_real
_atom_type_scat_dispersion_imag
_atom_type_scat_source
C C 0.0033 0.0016 'International Tables Vol C Tables 4.2.6.8 and 6.1.1.4'
H H 0.0000 0.0000 'International Tables Vol C Tables 4.2.6.8 and 6.1.1.4'
O O 0.0106 0.0060 'International Tables Vol C Tables 4.2.6.8 and 6.1.1.4'
I I -0.4742 1.8119 'International Tables Vol C Tables 4.2.6.8 and 6.1.1.4'

loop_
_geom_angle_atom_site_label_1
_geom_angle_atom_site_label_2
_geom_angle_atom_site_label_3
_geom_angle
C1 C6 C5 118.4(6)
C1 C6 H6 120.8
C5 C6 H6 120.8
C4 C5 C6 121.4(6)
C4 C5 I2 120.2(4)
C6 C5 I2 118.3(4)
C7 O1 H1 109.5
C1 C2 C3 118.6(6)
C1 C2 H2 120.7
C3 C2 H2 120.7
C4 C3 C2 120.6(6)
C4 C3 C7 119.2(5)
C2 C3 C7 120.2(5)
O2 C7 O1 123.3(6)
O2 C7 C3 122.1(6)
O1 C7 C3 114.6(5)
C5 C4 C3 119.1(5)
C5 C4 H4 120.5
C3 C4 H4 120.5
C6 C1 C2 121.9(5)
C6 C1 I1 118.5(4)
C2 C1 I1 119.6(4)

loop_
_geom_bond_atom_site_label_1
_geom_bond_atom_site_label_2
_geom_bond_distance
I2 C5 2.096(6)
I1 C1 2.102(5)
C6 C1 1.375(8)
C6 C5 1.395(8)
C6 H6 0.9300
C5 C4 1.374(8)
O1 C7 1.302(8)
O1 H1 0.8200
C2 C1 1.377(9)
C2 C3 1.401(8)
C2 H2 0.9300
C3 C4 1.386(8)
C3 C7 1.507(9)
C7 O2 1.205(7)
C4 H4 0.9300

loop_
_geom_torsion_atom_site_label_1
_geom_torsion_atom_site_label_2
_geom_torsion_atom_site_label_3
_geom_torsion_atom_site_label_4
_geom_torsion
C1 C6 C5 C4 -0.2(9)
C1 C6 C5 I2 -179.4(4)
C1 C2 C3 C4 -0.7(9)
C1 C2 C3 C7 178.3(6)
C4 C3 C7 O2 -2.0(10)
C2 C3 C7 O2 179.1(6)
C4 C3 C7 O1 179.0(6)
C2 C3 C7 O1 0.0(9)
C6 C5 C4 C3 0.3(9)
I2 C5 C4 C3 179.5(4)
C2 C3 C4 C5 0.1(9)
C7 C3 C4 C5 -178.8(6)
C5 C6 C1 C2 -0.4(9)
C5 C6 C1 I1 179.9(4)
C3 C2 C1 C6 0.8(9)
C3 C2 C1 I1 -179.5(4)
